data_7058512
loop_
_publ_author_name
'B\'arta, Ond\<rej'
'C\'isa\<rov\'a, Ivana'
'Schulz, Ji\<r\'i'
'\<St\<epni\<cka, Petr'

_publ_section_title
;
 Assessing the influence of phosphine substituents on the catalytic
 properties of self-stabilised digold(i) complexes with supporting
 ferrocene phosphinonitrile ligands
;
_journal_issue 28
_journal_name_full 'New Journal of Chemistry'
_journal_page_first 11258
_journal_paper_doi 10.1039/C9NJ02555C
_journal_volume 43
_journal_year 2019
_chemical_formula_moiety 'C38 H28 Au2 Fe2 N2 O4 P2, 2(F6 Sb)'
_chemical_formula_sum 'C38 H28 Au2 F12 Fe2 N2 O4 P2 Sb2'
_chemical_formula_weight 1615.70
_space_group_crystal_system monoclinic
_space_group_IT_number 14
_space_group_name_Hall '-P 2yn'
_space_group_name_H-M_alt 'P 1 21/n 1'
_symmetry_space_group_name_Hall '-P 2yn'
_symmetry_space_group_name_H-M 'P 1 21/n 1'
_atom_sites_solution_hydrogens geom
_atom_sites_solution_primary direct
_atom_sites_solution_secondary difmap
_audit_creation_method SHELXL-2017/1
_audit_update_record
;
2019-04-12 deposited with the CCDC.    2019-06-21 downloaded from the CCDC.
;
_cell_angle_alpha 90
_cell_angle_beta 105.0180(10)
_cell_angle_gamma 90
_cell_formula_units_Z 2
_cell_length_a 9.1821(3)
_cell_length_b 20.4012(6)
_cell_length_c 12.1762(4)
_cell_measurement_reflns_used 9994
_cell_measurement_temperature 120(2)
_cell_measurement_theta_max 27.52
_cell_measurement_theta_min 2.49
_cell_volume 2203.01(12)
_computing_cell_refinement 'SAINT V8.38A (Bruker AXS Inc., 2017)'
_computing_data_collection 'Bruker Instrument Service vV6.2.6'
_computing_data_reduction 'SAINT V8.38A (Bruker AXS Inc., 2017)'
_computing_molecular_graphics 'PLATON (Spek, 2017)'
_computing_publication_material 'PLATON (Spek, 2017)'
_computing_structure_refinement 'SHELXL-2017/1 (Sheldrick, 2017)'
_computing_structure_solution 'SHELXT 2014/5 (Sheldrick, 2014)'
_diffrn_ambient_temperature 120(2)
_diffrn_measured_fraction_theta_full 0.999
_diffrn_measured_fraction_theta_max 0.999
_diffrn_measurement_device_type 'Bruker D8 VENTURE Kappa Duo PHOTON 100 CMOS'
_diffrn_measurement_method '\f and \w scans'
_diffrn_radiation_monochromator 'Quazar Mo multilayer optic'
_diffrn_radiation_source 'I\mS micro-focus sealed tube'
_diffrn_radiation_type MoK\a
_diffrn_radiation_wavelength 0.71073
_diffrn_reflns_av_R_equivalents 0.0307
_diffrn_reflns_av_unetI/netI 0.0181
_diffrn_reflns_Laue_measured_fraction_full 0.999
_diffrn_reflns_Laue_measured_fraction_max 0.999
_diffrn_reflns_limit_h_max 11
_diffrn_reflns_limit_h_min -11
_diffrn_reflns_limit_k_max 26
_diffrn_reflns_limit_k_min -25
_diffrn_reflns_limit_l_max 15
_diffrn_reflns_limit_l_min -15
_diffrn_reflns_number 39498
_diffrn_reflns_point_group_measured_fraction_full 0.999
_diffrn_reflns_point_group_measured_fraction_max 0.999
_diffrn_reflns_theta_full 25.242
_diffrn_reflns_theta_max 27.536
_diffrn_reflns_theta_min 2.492
_exptl_absorpt_coefficient_mu 8.650
_exptl_absorpt_correction_T_max 0.56
_exptl_absorpt_correction_T_min 0.21
_exptl_absorpt_correction_type numerical
_exptl_absorpt_process_details 'SADABS-2016/2 - Bruker AXS'
_exptl_crystal_colour orange
_exptl_crystal_density_diffrn 2.436
_exptl_crystal_description prism
_exptl_crystal_F_000 1504
_exptl_crystal_size_max 0.23
_exptl_crystal_size_mid 0.11
_exptl_crystal_size_min 0.08
_refine_diff_density_max 1.462
_refine_diff_density_min -1.394
_refine_diff_density_rms 0.103
_refine_ls_extinction_coef 0.00089(5)
_refine_ls_extinction_expression Fc^*^=kFc[1+0.001xFc^2^\l^3^/sin(2\q)]^-1/4^
_refine_ls_extinction_method 'SHELXL-2017/1 (Sheldrick 2017)'
_refine_ls_goodness_of_fit_ref 1.053
_refine_ls_hydrogen_treatment constr
_refine_ls_matrix_type full
_refine_ls_number_parameters 290
_refine_ls_number_reflns 5069
_refine_ls_number_restraints 0
_refine_ls_restrained_S_all 1.053
_refine_ls_R_factor_all 0.0207
_refine_ls_R_factor_gt 0.0174
_refine_ls_shift/su_max 0.002
_refine_ls_shift/su_mean 0.000
_refine_ls_structure_factor_coef Fsqd
_refine_ls_weighting_details 'w=1/[\s^2^(Fo^2^)+(0.0118P)^2^+3.3488P] where P=(Fo^2^+2Fc^2^)/3'
_refine_ls_weighting_scheme calc
_refine_ls_wR_factor_gt 0.0345
_refine_ls_wR_factor_ref 0.0354
_reflns_Friedel_coverage 0.000
_reflns_number_gt 4704
_reflns_number_total 5069
_reflns_threshold_expression 'I > 2\s(I)'
_cod_data_source_file c9nj02555c3.cif
_cod_data_source_block ob257b
_cod_depositor_comments 'Adding full bibliography for 7058510--7058516.cif.'
_cod_database_code 7058512
_shelx_shelxl_version_number 2017/1
_shelx_space_group_comment
;
The symmetry employed for this shelxl refinement is uniquely defined
by the following loop, which should always be used as a source of
symmetry information in preference to the above space-group names.
They are only intended as comments.
;
_shelx_estimated_absorpt_t_min 0.241
_shelx_estimated_absorpt_t_max 0.545

loop_
_space_group_symop_operation_xyz
'x, y, z'
'-x+1/2, y+1/2, -z+1/2'
'-x, -y, -z'
'x-1/2, -y-1/2, z-1/2'

loop_
_atom_site_label
_atom_site_type_symbol
_atom_site_fract_x
_atom_site_fract_y
_atom_site_fract_z
_atom_site_U_iso_or_equiv
_atom_site_adp_type
_atom_site_occupancy
_atom_site_site_symmetry_order
_atom_site_calc_flag
_atom_site_refinement_flags_posn
_atom_site_refinement_flags_adp
Au Au 0.22388(2) 0.47649(2) 0.49392(2) 0.01750(4) Uani 1 1 d . .
Fe Fe 0.50053(4) 0.32332(2) 0.74664(3) 0.01509(8) Uani 1 1 d . .
P P 0.16722(7) 0.39893(3) 0.60314(6) 0.01515(13) Uani 1 1 d . .
O1 O -0.0950(2) 0.38950(9) 0.43841(17) 0.0225(4) Uani 1 1 d . .
O2 O 0.0870(2) 0.39031(10) 0.80257(17) 0.0282(5) Uani 1 1 d . .
N N 0.7318(3) 0.45575(11) 0.6154(2) 0.0210(5) Uani 1 1 d . .
C1 C 0.6691(3) 0.39006(13) 0.7759(2) 0.0178(5) Uani 1 1 d . .
C2 C 0.7271(3) 0.32656(14) 0.8173(2) 0.0222(6) Uani 1 1 d . .
H2 H 0.800928 0.301829 0.793204 0.027 Uiso 1 1 calc R U
C3 C 0.6526(3) 0.30826(16) 0.9009(2) 0.0291(7) Uani 1 1 d . .
H3 H 0.668614 0.268655 0.943410 0.035 Uiso 1 1 calc R U
C4 C 0.5506(4) 0.35836(17) 0.9111(2) 0.0315(7) Uani 1 1 d . .
H4 H 0.486922 0.357884 0.961377 0.038 Uiso 1 1 calc R U
C5 C 0.5589(3) 0.40938(14) 0.8341(2) 0.0226(6) Uani 1 1 d . .
H5 H 0.502190 0.448891 0.823137 0.027 Uiso 1 1 calc R U
C6 C 0.2944(3) 0.33134(12) 0.6347(2) 0.0156(5) Uani 1 1 d . .
C7 C 0.4065(3) 0.31589(13) 0.5755(2) 0.0176(5) Uani 1 1 d . .
H7 H 0.431778 0.341670 0.518136 0.021 Uiso 1 1 calc R U
C8 C 0.4726(3) 0.25526(13) 0.6182(2) 0.0203(5) Uani 1 1 d . .
H8 H 0.549749 0.233151 0.593772 0.024 Uiso 1 1 calc R U
C9 C 0.4045(3) 0.23302(13) 0.7035(3) 0.0220(6) Uani 1 1 d . .
H9 H 0.428892 0.193794 0.746337 0.026 Uiso 1 1 calc R U
C10 C 0.2934(3) 0.27964(13) 0.7138(2) 0.0212(6) Uani 1 1 d . .
H10 H 0.229977 0.276874 0.764127 0.025 Uiso 1 1 calc R U
C11 C 0.7056(3) 0.42593(12) 0.6871(2) 0.0170(5) Uani 1 1 d . .
C12 C -0.0073(3) 0.35990(13) 0.5341(2) 0.0188(5) Uani 1 1 d . .
C13 C -0.0773(3) 0.30550(15) 0.5576(3) 0.0266(6) Uani 1 1 d . .
H13 H -0.040759 0.276083 0.619072 0.032 Uiso 1 1 calc R U
C14 C -0.2159(3) 0.30068(15) 0.4730(3) 0.0262(6) Uani 1 1 d . .
H14 H -0.290197 0.267505 0.466763 0.031 Uiso 1 1 calc R U
C15 C -0.2214(3) 0.35182(14) 0.4040(2) 0.0236(6) Uani 1 1 d . .
H15 H -0.302561 0.360857 0.339509 0.028 Uiso 1 1 calc R U
C16 C 0.1438(3) 0.43106(13) 0.7338(2) 0.0191(5) Uani 1 1 d . .
C17 C 0.1765(4) 0.48995(16) 0.7827(3) 0.0353(8) Uani 1 1 d . .
H17 H 0.216253 0.526734 0.752401 0.042 Uiso 1 1 calc R U
C18 C 0.1398(4) 0.48635(18) 0.8897(3) 0.0414(9) Uani 1 1 d . .
H18 H 0.151239 0.520188 0.944921 0.050 Uiso 1 1 calc R U
C19 C 0.0865(4) 0.42649(18) 0.8968(3) 0.0349(8) Uani 1 1 d . .
H19 H 0.052356 0.410838 0.959273 0.042 Uiso 1 1 calc R U
Sb Sb 0.64632(2) 0.62092(2) 0.77279(2) 0.01703(5) Uani 1 1 d . .
F1 F 0.54768(18) 0.57780(8) 0.63761(13) 0.0243(3) Uani 1 1 d . .
F2 F 0.5457(2) 0.69903(8) 0.71579(15) 0.0303(4) Uani 1 1 d . .
F3 F 0.4849(2) 0.59833(10) 0.83289(15) 0.0344(4) Uani 1 1 d . .
F4 F 0.7478(2) 0.54413(9) 0.83136(15) 0.0373(5) Uani 1 1 d . .
F5 F 0.8032(2) 0.64434(10) 0.70871(16) 0.0385(5) Uani 1 1 d . .
F6 F 0.7391(2) 0.66543(8) 0.90796(14) 0.0290(4) Uani 1 1 d . .

loop_
_atom_site_aniso_label
_atom_site_aniso_U_11
_atom_site_aniso_U_22
_atom_site_aniso_U_33
_atom_site_aniso_U_23
_atom_site_aniso_U_13
_atom_site_aniso_U_12
Au 0.02310(6) 0.01343(5) 0.01863(6) 0.00437(4) 0.01019(4) 0.00254(4)
Fe 0.01488(18) 0.01628(17) 0.01504(18) 0.00616(14) 0.00554(15) 0.00211(14)
P 0.0158(3) 0.0149(3) 0.0161(3) 0.0049(3) 0.0065(3) 0.0035(3)
O1 0.0209(10) 0.0201(10) 0.0239(10) 0.0034(8) 0.0013(8) 0.0007(8)
O2 0.0346(12) 0.0329(11) 0.0209(10) 0.0069(9) 0.0140(9) 0.0004(9)
N 0.0259(13) 0.0156(11) 0.0243(12) 0.0029(9) 0.0115(10) 0.0026(9)
C1 0.0178(13) 0.0196(13) 0.0159(13) 0.0031(10) 0.0043(11) -0.0005(10)
C2 0.0181(13) 0.0239(14) 0.0222(14) 0.0075(11) 0.0010(11) -0.0016(11)
C3 0.0278(16) 0.0368(17) 0.0186(14) 0.0155(13) -0.0015(12) -0.0044(13)
C4 0.0349(18) 0.0450(19) 0.0155(14) 0.0004(13) 0.0084(13) -0.0080(15)
C5 0.0249(15) 0.0258(14) 0.0183(14) -0.0027(11) 0.0079(12) -0.0005(11)
C6 0.0119(12) 0.0158(12) 0.0186(13) 0.0040(10) 0.0035(10) 0.0034(10)
C7 0.0177(13) 0.0180(13) 0.0172(13) 0.0014(10) 0.0049(11) 0.0008(10)
C8 0.0181(13) 0.0177(13) 0.0254(15) -0.0004(11) 0.0060(11) 0.0025(10)
C9 0.0179(13) 0.0140(12) 0.0337(16) 0.0057(11) 0.0061(12) 0.0022(10)
C10 0.0158(13) 0.0201(13) 0.0284(15) 0.0088(11) 0.0072(11) 0.0012(10)
C11 0.0181(13) 0.0142(12) 0.0186(13) -0.0018(10) 0.0044(11) 0.0009(10)
C12 0.0165(13) 0.0236(13) 0.0174(13) 0.0025(11) 0.0064(11) 0.0069(10)
C13 0.0244(15) 0.0326(16) 0.0245(15) 0.0130(12) 0.0092(12) 0.0029(12)
C14 0.0232(15) 0.0274(15) 0.0310(16) -0.0014(13) 0.0124(13) -0.0041(12)
C15 0.0163(13) 0.0266(15) 0.0263(15) -0.0044(12) 0.0024(12) -0.0015(11)
C16 0.0182(13) 0.0226(13) 0.0176(13) 0.0052(11) 0.0064(11) 0.0059(11)
C17 0.051(2) 0.0271(16) 0.0319(18) -0.0004(13) 0.0176(16) 0.0050(15)
C18 0.056(2) 0.042(2) 0.0283(18) -0.0063(15) 0.0154(17) 0.0102(17)
C19 0.0390(19) 0.050(2) 0.0177(15) 0.0049(14) 0.0117(14) 0.0138(16)
Sb 0.01824(9) 0.01576(9) 0.01651(9) -0.00335(7) 0.00344(7) -0.00245(6)
F1 0.0261(9) 0.0256(8) 0.0193(8) -0.0072(7) 0.0028(7) -0.0017(7)
F2 0.0342(10) 0.0187(8) 0.0327(10) -0.0002(7) -0.0011(8) 0.0032(7)
F3 0.0314(10) 0.0497(11) 0.0261(9) -0.0054(8) 0.0149(8) -0.0140(9)
F4 0.0492(12) 0.0241(9) 0.0291(10) -0.0035(8) -0.0071(9) 0.0099(8)
F5 0.0262(10) 0.0543(12) 0.0389(11) -0.0076(9) 0.0156(8) -0.0124(9)
F6 0.0336(10) 0.0254(9) 0.0231(9) -0.0089(7) -0.0013(7) -0.0051(7)

loop_
_atom_type_symbol
_atom_type_description
_atom_type_scat_dispersion_real
_atom_type_scat_dispersion_imag
_atom_type_scat_source
C C 0.0033 0.0016 'International Tables Vol C Tables 4.2.6.8 and 6.1.1.4'
H H 0.0000 0.0000 'International Tables Vol C Tables 4.2.6.8 and 6.1.1.4'
Au Au -2.0133 8.8022 'International Tables Vol C Tables 4.2.6.8 and 6.1.1.4'
F F 0.0171 0.0103 'International Tables Vol C Tables 4.2.6.8 and 6.1.1.4'
Fe Fe 0.3463 0.8444 'International Tables Vol C Tables 4.2.6.8 and 6.1.1.4'
N N 0.0061 0.0033 'International Tables Vol C Tables 4.2.6.8 and 6.1.1.4'
O O 0.0106 0.0060 'International Tables Vol C Tables 4.2.6.8 and 6.1.1.4'
P P 0.1023 0.0942 'International Tables Vol C Tables 4.2.6.8 and 6.1.1.4'
Sb Sb -0.5866 1.5461 'International Tables Vol C Tables 4.2.6.8 and 6.1.1.4'

loop_
_geom_angle_atom_site_label_1
_geom_angle_atom_site_label_2
_geom_angle_atom_site_label_3
_geom_angle
_geom_angle_site_symmetry_1
_geom_angle_site_symmetry_3
N Au P 176.20(7) 3_666 .
C1 Fe C6 126.95(10) . .
C1 Fe C2 41.60(11) . .
C6 Fe C2 162.35(10) . .
C1 Fe C7 109.34(10) . .
C6 Fe C7 41.28(10) . .
C2 Fe C7 123.26(11) . .
C1 Fe C10 163.49(11) . .
C6 Fe C10 41.06(10) . .
C2 Fe C10 153.39(11) . .
C7 Fe C10 69.05(11) . .
C1 Fe C9 155.27(11) . .
C6 Fe C9 68.70(11) . .
C2 Fe C9 117.49(11) . .
C7 Fe C9 68.42(11) . .
C10 Fe C9 40.71(10) . .
C1 Fe C5 41.17(10) . .
C6 Fe C5 110.59(11) . .
C2 Fe C5 69.64(12) . .
C7 Fe C5 125.25(11) . .
C10 Fe C5 125.41(11) . .
C9 Fe C5 159.87(11) . .
C1 Fe C3 68.38(11) . .
C6 Fe C3 156.95(11) . .
C2 Fe C3 40.53(11) . .
C7 Fe C3 158.32(12) . .
C10 Fe C3 119.45(11) . .
C9 Fe C3 104.21(12) . .
C5 Fe C3 68.21(12) . .
C1 Fe C8 121.82(10) . .
C6 Fe C8 68.52(10) . .
C2 Fe C8 104.80(11) . .
C7 Fe C8 40.39(10) . .
C10 Fe C8 68.33(11) . .
C9 Fe C8 40.39(11) . .
C5 Fe C8 159.50(11) . .
C3 Fe C8 121.06(12) . .
C1 Fe C4 68.14(11) . .
C6 Fe C4 123.89(12) . .
C2 Fe C4 68.42(12) . .
C7 Fe C4 160.80(12) . .
C10 Fe C4 107.65(12) . .
C9 Fe C4 122.21(12) . .
C5 Fe C4 40.26(12) . .
C3 Fe C4 40.16(13) . .
C8 Fe C4 157.59(12) . .
C6 P C16 108.38(12) . .
C6 P C12 102.33(12) . .
C16 P C12 106.34(12) . .
C6 P Au 116.08(8) . .
C16 P Au 111.98(9) . .
C12 P Au 110.90(9) . .
C15 O1 C12 106.1(2) . .
C19 O2 C16 105.6(2) . .
C11 N Au 169.3(2) . 3_666
C11 C1 C5 124.9(2) . .
C11 C1 C2 126.3(2) . .
C5 C1 C2 108.6(2) . .
C11 C1 Fe 122.38(19) . .
C5 C1 Fe 70.50(16) . .
C2 C1 Fe 69.72(15) . .
C3 C2 C1 106.5(3) . .
C3 C2 Fe 70.36(17) . .
C1 C2 Fe 68.68(15) . .
C3 C2 H2 126.7 . .
C1 C2 H2 126.7 . .
Fe C2 H2 125.8 . .
C4 C3 C2 109.1(3) . .
C4 C3 Fe 70.30(17) . .
C2 C3 Fe 69.10(16) . .
C4 C3 H3 125.5 . .
C2 C3 H3 125.5 . .
Fe C3 H3 126.7 . .
C3 C4 C5 108.9(3) . .
C3 C4 Fe 69.54(17) . .
C5 C4 Fe 69.44(16) . .
C3 C4 H4 125.6 . .
C5 C4 H4 125.6 . .
Fe C4 H4 127.0 . .
C4 C5 C1 106.9(3) . .
C4 C5 Fe 70.30(17) . .
C1 C5 Fe 68.32(15) . .
C4 C5 H5 126.5 . .
C1 C5 H5 126.5 . .
Fe C5 H5 126.4 . .
C10 C6 C7 107.8(2) . .
C10 C6 P 126.70(19) . .
C7 C6 P 125.16(19) . .
C10 C6 Fe 69.91(15) . .
C7 C6 Fe 69.79(15) . .
P C6 Fe 130.62(15) . .
C8 C7 C6 107.6(2) . .
C8 C7 Fe 70.31(16) . .
C6 C7 Fe 68.92(15) . .
C8 C7 H7 126.2 . .
C6 C7 H7 126.2 . .
Fe C7 H7 126.1 . .
C7 C8 C9 108.7(2) . .
C7 C8 Fe 69.30(15) . .
C9 C8 Fe 69.57(16) . .
C7 C8 H8 125.7 . .
C9 C8 H8 125.7 . .
Fe C8 H8 127.0 . .
C8 C9 C10 108.2(2) . .
C8 C9 Fe 70.04(15) . .
C10 C9 Fe 69.39(15) . .
C8 C9 H9 125.9 . .
C10 C9 H9 125.9 . .
Fe C9 H9 126.3 . .
C9 C10 C6 107.7(2) . .
C9 C10 Fe 69.91(15) . .
C6 C10 Fe 69.03(15) . .
C9 C10 H10 126.2 . .
C6 C10 H10 126.2 . .
Fe C10 H10 126.5 . .
N C11 C1 178.3(3) . .
C13 C12 O1 109.6(2) . .
C13 C12 P 133.1(2) . .
O1 C12 P 117.32(19) . .
C12 C13 C14 106.9(3) . .
C12 C13 H13 126.6 . .
C14 C13 H13 126.6 . .
C15 C14 C13 106.5(3) . .
C15 C14 H14 126.7 . .
C13 C14 H14 126.7 . .
C14 C15 O1 110.9(3) . .
C14 C15 H15 124.5 . .
O1 C15 H15 124.5 . .
C17 C16 O2 110.4(2) . .
C17 C16 P 131.4(2) . .
O2 C16 P 118.2(2) . .
C16 C17 C18 106.3(3) . .
C16 C17 H17 126.9 . .
C18 C17 H17 126.9 . .
C19 C18 C17 106.5(3) . .
C19 C18 H18 126.7 . .
C17 C18 H18 126.7 . .
C18 C19 O2 111.2(3) . .
C18 C19 H19 124.4 . .
O2 C19 H19 124.4 . .
F4 Sb F5 90.67(9) . .
F4 Sb F3 90.65(9) . .
F5 Sb F3 178.24(9) . .
F4 Sb F1 91.22(7) . .
F5 Sb F1 90.15(8) . .
F3 Sb F1 88.65(7) . .
F4 Sb F6 90.17(8) . .
F5 Sb F6 91.07(8) . .
F3 Sb F6 90.09(8) . .
F1 Sb F6 178.14(7) . .
F4 Sb F2 179.10(8) . .
F5 Sb F2 89.26(9) . .
F3 Sb F2 89.43(8) . .
F1 Sb F2 89.68(7) . .
F6 Sb F2 88.94(8) . .

loop_
_geom_bond_atom_site_label_1
_geom_bond_atom_site_label_2
_geom_bond_distance
_geom_bond_site_symmetry_2
Au N 2.032(2) 3_666
Au P 2.2140(6) .
Fe C1 2.022(3) .
Fe C6 2.032(3) .
Fe C2 2.036(3) .
Fe C7 2.044(3) .
Fe C10 2.044(3) .
Fe C9 2.051(3) .
Fe C5 2.051(3) .
Fe C3 2.053(3) .
Fe C8 2.057(3) .
Fe C4 2.063(3) .
P C6 1.783(3) .
P C16 1.784(3) .
P C12 1.791(3) .
O1 C15 1.365(3) .
O1 C12 1.373(3) .
O2 C19 1.365(4) .
O2 C16 1.375(3) .
N C11 1.140(3) .
C1 C11 1.416(3) .
C1 C5 1.433(4) .
C1 C2 1.441(4) .
C2 C3 1.416(4) .
C2 H2 0.9500 .
C3 C4 1.413(5) .
C3 H3 0.9500 .
C4 C5 1.416(4) .
C4 H4 0.9500 .
C5 H5 0.9500 .
C6 C10 1.430(4) .
C6 C7 1.437(3) .
C7 C8 1.416(4) .
C7 H7 0.9500 .
C8 C9 1.418(4) .
C8 H8 0.9500 .
C9 C10 1.424(4) .
C9 H9 0.9500 .
C10 H10 0.9500 .
C12 C13 1.350(4) .
C13 C14 1.418(4) .
C13 H13 0.9500 .
C14 C15 1.332(4) .
C14 H14 0.9500 .
C15 H15 0.9500 .
C16 C17 1.340(4) .
C17 C18 1.430(4) .
C17 H17 0.9500 .
C18 C19 1.327(5) .
C18 H18 0.9500 .
C19 H19 0.9500 .
Sb F4 1.8672(18) .
Sb F5 1.8692(17) .
Sb F3 1.8723(16) .
Sb F1 1.8790(15) .
Sb F6 1.8795(16) .
Sb F2 1.8821(16) .
